data_7118026
loop_
_publ_author_name
'Kui Liao'
'Feng Zhou'
'Jin-Sheng Yu'
'Wei-Ming Gao'
'Jian Zhou'

_publ_section_title
;
 Catalytic asymmetric sulfenylation to structurally diverse dithioketals
;
_journal_name_full Chem.Commun.
_journal_page_first 16255
_journal_paper_doi 10.1039/C5cc07010D
_journal_volume 51
_journal_year 2015
_chemical_absolute_configuration ad
_chemical_formula_sum 'C21 H14 Cl2 O S2'
_chemical_formula_weight 417.34
_chemical_name_systematic
; 
 ? 
;
_space_group_IT_number 1
_symmetry_cell_setting triclinic
_symmetry_space_group_name_Hall 'P 1'
_symmetry_space_group_name_H-M 'P 1'
_atom_sites_solution_hydrogens geom
_atom_sites_solution_primary direct
_atom_sites_solution_secondary difmap
_audit_creation_method SHELXL-97
_audit_update_record
;
2015-07-20 deposited with the CCDC.
2015-09-11 downloaded from the CCDC.
;
_cell_angle_alpha 92.069(2)
_cell_angle_beta 99.774(2)
_cell_angle_gamma 96.704(2)
_cell_formula_units_Z 1
_cell_length_a 6.8482(4)
_cell_length_b 7.9264(4)
_cell_length_c 8.7986(5)
_cell_measurement_temperature 296(2)
_cell_volume 466.69(4)
_computing_structure_refinement 'SHELXL-97 (Sheldrick, 2008)'
_computing_structure_solution 'SHELXS-97 (Sheldrick, 2008)'
_diffrn_ambient_temperature 296(2)
_diffrn_measured_fraction_theta_full 0.991
_diffrn_measured_fraction_theta_max 0.991
_diffrn_measurement_device_type 'Bruker Smart Apex II'
_diffrn_radiation_monochromator graphite
_diffrn_radiation_source 'fine-focus sealed tube'
_diffrn_radiation_type MoK\a
_diffrn_radiation_wavelength 0.71073
_diffrn_reflns_av_R_equivalents 0.0167
_diffrn_reflns_av_sigmaI/netI 0.0230
_diffrn_reflns_limit_h_max 7
_diffrn_reflns_limit_h_min -8
_diffrn_reflns_limit_k_max 9
_diffrn_reflns_limit_k_min -9
_diffrn_reflns_limit_l_max 10
_diffrn_reflns_limit_l_min -10
_diffrn_reflns_number 5443
_diffrn_reflns_theta_full 25.00
_diffrn_reflns_theta_max 25.00
_diffrn_reflns_theta_min 2.35
_exptl_absorpt_coefficient_mu 0.579
_exptl_absorpt_correction_T_max 0.9182
_exptl_absorpt_correction_T_min 0.8364
_exptl_absorpt_correction_type multi-scan
_exptl_absorpt_process_details sadabs
_exptl_crystal_colour colorless
_exptl_crystal_density_diffrn 1.485
_exptl_crystal_density_method 'not measured'
_exptl_crystal_description block
_exptl_crystal_F_000 214
_exptl_crystal_size_max 0.32
_exptl_crystal_size_mid 0.23
_exptl_crystal_size_min 0.15
_refine_diff_density_max 0.417
_refine_diff_density_min -0.190
_refine_diff_density_rms 0.042
_refine_ls_abs_structure_details 'Flack H D (1983), Acta Cryst. A39, 876-881'
_refine_ls_abs_structure_Flack 0.03(6)
_refine_ls_extinction_method none
_refine_ls_goodness_of_fit_ref 1.033
_refine_ls_hydrogen_treatment constr
_refine_ls_matrix_type full
_refine_ls_number_parameters 235
_refine_ls_number_reflns 2607
_refine_ls_number_restraints 3
_refine_ls_restrained_S_all 1.032
_refine_ls_R_factor_all 0.0319
_refine_ls_R_factor_gt 0.0306
_refine_ls_shift/su_max 0.000
_refine_ls_shift/su_mean 0.000
_refine_ls_structure_factor_coef Fsqd
_refine_ls_weighting_details 'calc w=1/[\s^2^(Fo^2^)+(0.0424P)^2^+0.1271P] where P=(Fo^2^+2Fc^2^)/3'
_refine_ls_weighting_scheme calc
_refine_ls_wR_factor_gt 0.0758
_refine_ls_wR_factor_ref 0.0769
_reflns_number_gt 2520
_reflns_number_total 2607
_reflns_threshold_expression >2sigma(I)
_cod_data_source_file c5cc07010d2.cif
_cod_data_source_block z1
_cod_original_sg_symbol_H-M P1
_cod_database_code 7118026

loop_
_symmetry_equiv_pos_as_xyz
'x, y, z'

loop_
_atom_site_label
_atom_site_type_symbol
_atom_site_fract_x
_atom_site_fract_y
_atom_site_fract_z
_atom_site_U_iso_or_equiv
_atom_site_adp_type
_atom_site_occupancy
_atom_site_symmetry_multiplicity
_atom_site_calc_flag
_atom_site_refinement_flags
_atom_site_disorder_assembly
_atom_site_disorder_group
S1 S 1.05030(11) 0.44830(9) 0.47962(8) 0.0468(2) Uani 1 1 d . . .
S2 S 0.97666(11) 0.25957(9) 0.77377(8) 0.04185(19) Uani 1 1 d . . .
O1 O 0.6610(3) 0.1598(3) 0.4900(2) 0.0519(6) Uani 1 1 d . . .
Cl1 Cl 1.21221(17) -0.33582(13) 0.12628(11) 0.0794(3) Uani 1 1 d . . .
Cl2 Cl 0.54588(15) 0.90771(13) 0.81098(12) 0.0747(3) Uani 1 1 d . . .
C1 C 0.8992(4) 0.0164(4) 0.3788(3) 0.0394(6) Uani 1 1 d . . .
C2 C 0.7890(5) -0.0934(4) 0.2619(3) 0.0480(7) Uani 1 1 d . . .
H2A H 0.6514 -0.0941 0.2362 0.058 Uiso 1 1 calc R . .
C3 C 0.8857(6) -0.2021(4) 0.1836(4) 0.0557(9) Uani 1 1 d . . .
H3A H 0.8148 -0.2767 0.1038 0.067 Uiso 1 1 calc R . .
C4 C 1.0911(5) -0.1983(4) 0.2259(3) 0.0490(8) Uani 1 1 d . . .
C5 C 1.2042(5) -0.0893(4) 0.3428(3) 0.0428(7) Uani 1 1 d . . .
H5A H 1.3416 -0.0891 0.3693 0.051 Uiso 1 1 calc R . .
C6 C 1.1041(4) 0.0185(4) 0.4180(3) 0.0378(6) Uani 1 1 d . . .
C7 C 1.1931(4) 0.1463(4) 0.5498(3) 0.0455(7) Uani 1 1 d . . .
H7A H 1.3013 0.2230 0.5227 0.055 Uiso 1 1 calc R . .
H7B H 1.2434 0.0896 0.6417 0.055 Uiso 1 1 calc R . .
C8 C 1.0185(4) 0.2430(4) 0.5759(3) 0.0381(6) Uani 1 1 d . . .
C9 C 0.8306(4) 0.1399(4) 0.4812(3) 0.0384(6) Uani 1 1 d . . .
C10 C 1.2192(5) 0.2919(4) 0.8868(3) 0.0401(7) Uani 1 1 d . . .
C11 C 1.3834(5) 0.3870(4) 0.8444(3) 0.0455(7) Uani 1 1 d . . .
H11A H 1.3695 0.4373 0.7499 0.055 Uiso 1 1 calc R . .
C12 C 1.5645(5) 0.4074(4) 0.9400(4) 0.0526(8) Uani 1 1 d . . .
H12A H 1.6733 0.4700 0.9095 0.063 Uiso 1 1 calc R . .
C13 C 1.5874(6) 0.3360(5) 1.0814(4) 0.0622(9) Uani 1 1 d . . .
H13A H 1.7113 0.3489 1.1460 0.075 Uiso 1 1 calc R . .
C14 C 1.4236(7) 0.2448(5) 1.1259(4) 0.0661(10) Uani 1 1 d . . .
H14A H 1.4363 0.1997 1.2227 0.079 Uiso 1 1 calc R . .
C15 C 1.2433(6) 0.2203(4) 1.0288(3) 0.0528(8) Uani 1 1 d . . .
H15A H 1.1358 0.1550 1.0585 0.063 Uiso 1 1 calc R . .
C16 C 0.9021(5) 0.5784(4) 0.5671(3) 0.0412(7) Uani 1 1 d . . .
C17 C 0.9952(5) 0.6882(4) 0.6932(3) 0.0459(7) Uani 1 1 d . . .
H17A H 1.1316 0.6919 0.7286 0.055 Uiso 1 1 calc R . .
C18 C 0.8860(5) 0.7903(4) 0.7646(4) 0.0508(8) Uani 1 1 d . . .
H18A H 0.9483 0.8636 0.8482 0.061 Uiso 1 1 calc R . .
C19 C 0.6842(5) 0.7844(4) 0.7127(4) 0.0485(8) Uani 1 1 d . . .
C20 C 0.5909(5) 0.6807(4) 0.5868(4) 0.0507(8) Uani 1 1 d . . .
H20A H 0.4550 0.6801 0.5510 0.061 Uiso 1 1 calc R . .
C21 C 0.6993(5) 0.5770(4) 0.5132(4) 0.0480(8) Uani 1 1 d . . .
H21A H 0.6365 0.5066 0.4278 0.058 Uiso 1 1 calc R . .

loop_
_atom_site_aniso_label
_atom_site_aniso_U_11
_atom_site_aniso_U_22
_atom_site_aniso_U_33
_atom_site_aniso_U_23
_atom_site_aniso_U_13
_atom_site_aniso_U_12
S1 0.0487(5) 0.0498(4) 0.0446(4) 0.0075(3) 0.0156(3) 0.0046(4)
S2 0.0419(4) 0.0440(4) 0.0414(4) 0.0040(3) 0.0109(3) 0.0068(3)
O1 0.0343(13) 0.0605(14) 0.0590(13) -0.0062(10) 0.0027(10) 0.0096(10)
Cl1 0.1049(9) 0.0702(6) 0.0704(6) -0.0192(5) 0.0280(6) 0.0302(6)
Cl2 0.0667(7) 0.0683(6) 0.0978(7) 0.0071(5) 0.0274(5) 0.0256(5)
C1 0.0393(17) 0.0387(16) 0.0400(14) 0.0028(11) 0.0074(12) 0.0042(12)
C2 0.0422(18) 0.0499(18) 0.0480(16) -0.0030(13) 0.0055(14) -0.0047(14)
C3 0.069(3) 0.0476(19) 0.0465(16) -0.0098(14) 0.0113(16) -0.0073(16)
C4 0.065(2) 0.0425(18) 0.0446(16) 0.0003(13) 0.0199(15) 0.0113(15)
C5 0.0474(18) 0.0458(17) 0.0387(14) 0.0046(12) 0.0125(13) 0.0130(13)
C6 0.0415(17) 0.0374(16) 0.0349(13) 0.0027(11) 0.0060(12) 0.0068(13)
C7 0.0369(17) 0.0533(19) 0.0452(15) -0.0096(13) 0.0013(12) 0.0130(14)
C8 0.0359(16) 0.0407(15) 0.0374(13) -0.0014(11) 0.0040(11) 0.0089(12)
C9 0.0336(17) 0.0423(16) 0.0402(13) 0.0070(11) 0.0063(12) 0.0071(12)
C10 0.0492(18) 0.0350(15) 0.0367(14) -0.0021(11) 0.0077(12) 0.0082(13)
C11 0.055(2) 0.0445(18) 0.0367(14) 0.0015(12) 0.0098(14) 0.0034(15)
C12 0.047(2) 0.054(2) 0.0530(19) -0.0091(15) 0.0055(15) 0.0004(16)
C13 0.058(2) 0.062(2) 0.060(2) -0.0036(17) -0.0079(17) 0.0065(18)
C14 0.081(3) 0.065(2) 0.0446(18) 0.0116(16) -0.0083(18) 0.007(2)
C15 0.063(2) 0.0506(19) 0.0436(16) 0.0085(13) 0.0093(15) -0.0003(16)
C16 0.0436(19) 0.0359(16) 0.0457(15) 0.0116(12) 0.0117(13) 0.0031(13)
C17 0.0392(19) 0.0433(18) 0.0536(17) 0.0072(14) 0.0036(14) 0.0032(14)
C18 0.051(2) 0.0395(18) 0.0599(19) -0.0006(14) 0.0057(16) 0.0024(15)
C19 0.048(2) 0.0386(17) 0.0620(19) 0.0161(14) 0.0124(15) 0.0094(14)
C20 0.0365(18) 0.0479(19) 0.068(2) 0.0228(16) 0.0054(15) 0.0077(14)
C21 0.043(2) 0.0488(19) 0.0492(17) 0.0118(13) -0.0010(14) 0.0055(15)

loop_
_atom_type_symbol
_atom_type_description
_atom_type_scat_dispersion_real
_atom_type_scat_dispersion_imag
_atom_type_scat_source
C C 0.0033 0.0016 'International Tables Vol C Tables 4.2.6.8 and 6.1.1.4'
H H 0.0000 0.0000 'International Tables Vol C Tables 4.2.6.8 and 6.1.1.4'
O O 0.0106 0.0060 'International Tables Vol C Tables 4.2.6.8 and 6.1.1.4'
S S 0.1246 0.1234 'International Tables Vol C Tables 4.2.6.8 and 6.1.1.4'
Cl Cl 0.1484 0.1585 'International Tables Vol C Tables 4.2.6.8 and 6.1.1.4'

loop_
_geom_angle_atom_site_label_1
_geom_angle_atom_site_label_2
_geom_angle_atom_site_label_3
_geom_angle
_geom_angle_site_symmetry_1
_geom_angle_site_symmetry_3
C16 S1 C8 103.69(13) . .
C10 S2 C8 104.59(13) . .
C2 C1 C6 121.0(3) . .
C2 C1 C9 129.2(3) . .
C6 C1 C9 109.8(2) . .
C3 C2 C1 119.0(3) . .
C3 C2 H2A 120.5 . .
C1 C2 H2A 120.5 . .
C2 C3 C4 118.8(3) . .
C2 C3 H3A 120.6 . .
C4 C3 H3A 120.6 . .
C5 C4 C3 123.0(3) . .
C5 C4 Cl1 118.5(3) . .
C3 C4 Cl1 118.5(2) . .
C6 C5 C4 116.9(3) . .
C6 C5 H5A 121.5 . .
C4 C5 H5A 121.5 . .
C5 C6 C1 121.2(3) . .
C5 C6 C7 126.8(3) . .
C1 C6 C7 111.9(2) . .
C6 C7 C8 104.3(2) . .
C6 C7 H7A 110.9 . .
C8 C7 H7A 110.9 . .
C6 C7 H7B 110.9 . .
C8 C7 H7B 110.9 . .
H7A C7 H7B 108.9 . .
C9 C8 C7 105.6(2) . .
C9 C8 S2 106.72(19) . .
C7 C8 S2 115.5(2) . .
C9 C8 S1 105.54(19) . .
C7 C8 S1 106.8(2) . .
S2 C8 S1 115.80(15) . .
O1 C9 C1 127.7(3) . .
O1 C9 C8 125.5(3) . .
C1 C9 C8 106.8(2) . .
C15 C10 C11 118.5(3) . .
C15 C10 S2 116.8(2) . .
C11 C10 S2 124.7(2) . .
C12 C11 C10 120.7(3) . .
C12 C11 H11A 119.6 . .
C10 C11 H11A 119.6 . .
C11 C12 C13 120.5(3) . .
C11 C12 H12A 119.7 . .
C13 C12 H12A 119.7 . .
C12 C13 C14 119.1(3) . .
C12 C13 H13A 120.5 . .
C14 C13 H13A 120.5 . .
C15 C14 C13 120.5(3) . .
C15 C14 H14A 119.7 . .
C13 C14 H14A 119.7 . .
C14 C15 C10 120.6(3) . .
C14 C15 H15A 119.7 . .
C10 C15 H15A 119.7 . .
C21 C16 C17 119.3(3) . .
C21 C16 S1 122.4(2) . .
C17 C16 S1 118.3(2) . .
C18 C17 C16 120.2(3) . .
C18 C17 H17A 119.9 . .
C16 C17 H17A 119.9 . .
C17 C18 C19 119.9(3) . .
C17 C18 H18A 120.0 . .
C19 C18 H18A 120.0 . .
C20 C19 C18 120.8(3) . .
C20 C19 Cl2 120.0(3) . .
C18 C19 Cl2 119.2(3) . .
C19 C20 C21 119.9(3) . .
C19 C20 H20A 120.0 . .
C21 C20 H20A 120.0 . .
C20 C21 C16 119.8(3) . .
C20 C21 H21A 120.1 . .
C16 C21 H21A 120.1 . .

loop_
_geom_bond_atom_site_label_1
_geom_bond_atom_site_label_2
_geom_bond_distance
_geom_bond_site_symmetry_2
S1 C16 1.771(3) .
S1 C8 1.869(3) .
S2 C10 1.770(3) .
S2 C8 1.814(3) .
O1 C9 1.205(4) .
Cl1 C4 1.741(3) .
Cl2 C19 1.742(4) .
C1 C2 1.380(4) .
C1 C6 1.385(4) .
C1 C9 1.476(4) .
C2 C3 1.379(5) .
C2 H2A 0.9300 .
C3 C4 1.389(5) .
C3 H3A 0.9300 .
C4 C5 1.383(4) .
C5 C6 1.374(4) .
C5 H5A 0.9300 .
C6 C7 1.508(4) .
C7 C8 1.538(4) .
C7 H7A 0.9700 .
C7 H7B 0.9700 .
C8 C9 1.536(4) .
C10 C15 1.383(4) .
C10 C11 1.392(4) .
C11 C12 1.364(5) .
C11 H11A 0.9300 .
C12 C13 1.378(5) .
C12 H12A 0.9300 .
C13 C14 1.384(5) .
C13 H13A 0.9300 .
C14 C15 1.366(5) .
C14 H14A 0.9300 .
C15 H15A 0.9300 .
C16 C21 1.388(5) .
C16 C17 1.399(4) .
C17 C18 1.369(5) .
C17 H17A 0.9300 .
C18 C19 1.375(5) .
C18 H18A 0.9300 .
C19 C20 1.372(5) .
C20 C21 1.383(5) .
C20 H20A 0.9300 .
C21 H21A 0.9300 .

loop_
_geom_torsion_atom_site_label_1
_geom_torsion_atom_site_label_2
_geom_torsion_atom_site_label_3
_geom_torsion_atom_site_label_4
_geom_torsion
_geom_torsion_site_symmetry_1
_geom_torsion_site_symmetry_2
_geom_torsion_site_symmetry_3
_geom_torsion_site_symmetry_4
C6 C1 C2 C3 0.0(5) . . . .
C9 C1 C2 C3 -178.1(3) . . . .
C1 C2 C3 C4 0.5(5) . . . .
C2 C3 C4 C5 -0.4(5) . . . .
C2 C3 C4 Cl1 -179.9(2) . . . .
C3 C4 C5 C6 -0.1(4) . . . .
Cl1 C4 C5 C6 179.4(2) . . . .
C4 C5 C6 C1 0.6(4) . . . .
C4 C5 C6 C7 179.0(3) . . . .
C2 C1 C6 C5 -0.6(4) . . . .
C9 C1 C6 C5 177.9(3) . . . .
C2 C1 C6 C7 -179.2(3) . . . .
C9 C1 C6 C7 -0.8(3) . . . .
C5 C6 C7 C8 174.2(3) . . . .
C1 C6 C7 C8 -7.2(3) . . . .
C6 C7 C8 C9 11.8(3) . . . .
C6 C7 C8 S2 129.4(2) . . . .
C6 C7 C8 S1 -100.2(2) . . . .
C10 S2 C8 C9 155.4(2) . . . .
C10 S2 C8 C7 38.4(2) . . . .
C10 S2 C8 S1 -87.44(18) . . . .
C16 S1 C8 C9 87.0(2) . . . .
C16 S1 C8 C7 -160.96(19) . . . .
C16 S1 C8 S2 -30.8(2) . . . .
C2 C1 C9 O1 6.1(5) . . . .
C6 C1 C9 O1 -172.2(3) . . . .
C2 C1 C9 C8 -173.2(3) . . . .
C6 C1 C9 C8 8.5(3) . . . .
C7 C8 C9 O1 168.1(3) . . . .
S2 C8 C9 O1 44.7(4) . . . .
S1 C8 C9 O1 -79.1(3) . . . .
C7 C8 C9 C1 -12.6(3) . . . .
S2 C8 C9 C1 -136.0(2) . . . .
S1 C8 C9 C1 100.3(2) . . . .
C8 S2 C10 C15 -145.6(2) . . . .
C8 S2 C10 C11 36.2(3) . . . .
C15 C10 C11 C12 0.8(5) . . . .
S2 C10 C11 C12 179.0(2) . . . .
C10 C11 C12 C13 -0.9(5) . . . .
C11 C12 C13 C14 -0.7(6) . . . .
C12 C13 C14 C15 2.4(6) . . . .
C13 C14 C15 C10 -2.6(6) . . . .
C11 C10 C15 C14 0.9(5) . . . .
S2 C10 C15 C14 -177.4(3) . . . .
C8 S1 C16 C21 -86.3(3) . . . .
C8 S1 C16 C17 94.9(2) . . . .
C21 C16 C17 C18 1.5(4) . . . .
S1 C16 C17 C18 -179.7(2) . . . .
C16 C17 C18 C19 0.3(5) . . . .
C17 C18 C19 C20 -1.9(5) . . . .
C17 C18 C19 Cl2 176.9(2) . . . .
C18 C19 C20 C21 1.8(5) . . . .
Cl2 C19 C20 C21 -177.1(2) . . . .
C19 C20 C21 C16 0.0(5) . . . .
C17 C16 C21 C20 -1.6(4) . . . .
S1 C16 C21 C20 179.6(2) . . . .
